data_7017802
loop_
_publ_author_name
'Hevia, Eva'
'Kennedy, Alan R.'
'McCall, Matthew D.'

_publ_section_title
;
 Assessing the reactivity of sodium zincate [(TMEDA)Na(TMP)Zn(t)Bu2]
 towards benzoylferrocene: deprotonative metalation vs. alkylation
 reactions.
;
_journal_issue 1
_journal_name_full 'Dalton transactions (Cambridge, England : 2003)'
_journal_page_first 98
_journal_page_last 103
_journal_paper_doi 10.1039/c1dt11465d
_journal_volume 41
_journal_year 2012
_chemical_formula_moiety 'C36 H56 Fe N3 Na O Zn'
_chemical_formula_sum 'C36 H56 Fe N3 Na O Zn'
_chemical_formula_weight 691.05
_chemical_name_systematic
;
?
;
_space_group_IT_number 14
_symmetry_cell_setting monoclinic
_symmetry_space_group_name_Hall '-P 2ybc'
_symmetry_space_group_name_H-M 'P 1 21/c 1'
_atom_sites_solution_hydrogens geom
_atom_sites_solution_primary direct
_atom_sites_solution_secondary difmap
_audit_creation_method SHELXL-97
_cell_angle_alpha 90.00
_cell_angle_beta 111.772(5)
_cell_angle_gamma 90.00
_cell_formula_units_Z 4
_cell_length_a 16.5928(8)
_cell_length_b 11.8192(4)
_cell_length_c 19.0005(8)
_cell_measurement_reflns_used 4729
_cell_measurement_temperature 123(2)
_cell_measurement_theta_max 29.6303
_cell_measurement_theta_min 2.6383
_cell_volume 3460.5(3)
_computing_cell_refinement
;
CrysAlisPro, Oxford Diffraction Ltd.,
Version 1.171.33.55 (release 05-01-2010 CrysAlis171 .NET)
(compiled Jan 5 2010,16:28:46)
;
_computing_data_collection
;
CrysAlisPro, Oxford Diffraction Ltd.,
Version 1.171.33.55 (release 05-01-2010 CrysAlis171 .NET)
(compiled Jan 5 2010,16:28:46)
;
_computing_data_reduction
;
CrysAlisPro, Oxford Diffraction Ltd.,
Version 1.171.33.55 (release 05-01-2010 CrysAlis171 .NET)
(compiled Jan 5 2010,16:28:46)
;
_computing_structure_refinement 'SHELXL-97 (Sheldrick, 1997)'
_diffrn_ambient_temperature 123(2)
_diffrn_measured_fraction_theta_full 0.979
_diffrn_measured_fraction_theta_max 0.979
_diffrn_measurement_device_type 'Xcalibur, Sapphire3, Gemini'
_diffrn_radiation_monochromator graphite
_diffrn_radiation_source 'fine-focus sealed tube'
_diffrn_radiation_type MoK\a
_diffrn_radiation_wavelength 0.71073
_diffrn_reflns_av_R_equivalents 0.0648
_diffrn_reflns_av_sigmaI/netI 0.1570
_diffrn_reflns_limit_h_max 21
_diffrn_reflns_limit_h_min -21
_diffrn_reflns_limit_k_max 15
_diffrn_reflns_limit_k_min -15
_diffrn_reflns_limit_l_max 25
_diffrn_reflns_limit_l_min -23
_diffrn_reflns_number 20669
_diffrn_reflns_theta_full 28.00
_diffrn_reflns_theta_max 28.00
_diffrn_reflns_theta_min 2.64
_exptl_absorpt_coefficient_mu 1.157
_exptl_absorpt_correction_T_max 1.00000
_exptl_absorpt_correction_T_min 0.89645
_exptl_absorpt_correction_type multi-scan
_exptl_absorpt_process_details
;
CrysAlisPro, Oxford Diffraction Ltd.,
Version 1.171.33.55 (release 05-01-2010 CrysAlis171 .NET)
(compiled Jan 5 2010,16:28:46)
Empirical absorption correction using spherical harmonics,
implemented in SCALE3 ABSPACK scaling algorithm.
;
_exptl_crystal_colour orange
_exptl_crystal_density_diffrn 1.326
_exptl_crystal_density_method 'not measured'
_exptl_crystal_description block
_exptl_crystal_F_000 1472
_exptl_crystal_size_max 0.1
_exptl_crystal_size_mid 0.1
_exptl_crystal_size_min 0.1
_refine_diff_density_max 0.818
_refine_diff_density_min -0.479
_refine_diff_density_rms 0.076
_refine_ls_extinction_method none
_refine_ls_goodness_of_fit_ref 0.787
_refine_ls_hydrogen_treatment constr
_refine_ls_matrix_type full
_refine_ls_number_parameters 395
_refine_ls_number_reflns 8165
_refine_ls_number_restraints 14
_refine_ls_restrained_S_all 0.788
_refine_ls_R_factor_all 0.1137
_refine_ls_R_factor_gt 0.0464
_refine_ls_shift/su_max 0.001
_refine_ls_shift/su_mean 0.000
_refine_ls_structure_factor_coef Fsqd
_refine_ls_weighting_details 'calc w=1/[\s^2^(Fo^2^)+(0.0259P)^2^+0.0000P] where P=(Fo^2^+2Fc^2^)/3'
_refine_ls_weighting_scheme calc
_refine_ls_wR_factor_gt 0.0690
_refine_ls_wR_factor_ref 0.0771
_reflns_number_gt 4235
_reflns_number_total 8165
_reflns_threshold_expression I>2sigma(I)
_cod_data_source_file c1dt11465d.txt
_cod_data_source_block mm2
_cod_original_sg_symbol_H-M 'P 21/c'
_cod_database_code 7017802

loop_
_symmetry_equiv_pos_as_xyz
'x, y, z'
'-x, y+1/2, -z+1/2'
'-x, -y, -z'
'x, -y-1/2, z-1/2'

loop_
_atom_site_label
_atom_site_type_symbol
_atom_site_fract_x
_atom_site_fract_y
_atom_site_fract_z
_atom_site_U_iso_or_equiv
_atom_site_adp_type
_atom_site_occupancy
_atom_site_symmetry_multiplicity
_atom_site_calc_flag
_atom_site_refinement_flags
_atom_site_disorder_assembly
_atom_site_disorder_group
Zn1 Zn 0.21008(2) 0.09544(3) 0.05210(2) 0.01970(10) Uani 1 1 d . A .
Fe1 Fe 0.28558(3) -0.07044(3) 0.21431(2) 0.02453(13) Uani 1 1 d . A .
Na1 Na 0.22838(7) 0.06165(8) -0.09720(6) 0.0230(3) Uani 1 1 d . . .
O1 O 0.22562(12) -0.04292(14) -0.00051(10) 0.0172(5) Uani 1 1 d . A .
N1 N 0.23228(15) 0.21784(18) -0.00513(13) 0.0195(6) Uani 1 1 d . A .
C1 C 0.4094(2) -0.0739(3) 0.21500(18) 0.0368(9) Uani 1 1 d . . .
H1 H 0.4248 -0.0883 0.1724 0.044 Uiso 1 1 calc R . .
C2 C 0.4002(2) -0.1555(3) 0.2659(2) 0.0402(9) Uani 1 1 d . . .
H2 H 0.4092 -0.2346 0.2637 0.048 Uiso 1 1 calc R . .
C3 C 0.3914(2) 0.0332(3) 0.23926(19) 0.0388(9) Uani 1 1 d . . .
H3 H 0.3935 0.1040 0.2163 0.047 Uiso 1 1 calc R . .
C4 C 0.3698(2) 0.0161(3) 0.3035(2) 0.0396(9) Uani 1 1 d . . .
H4 H 0.3539 0.0735 0.3309 0.048 Uiso 1 1 calc R . .
C5 C 0.3757(2) -0.1003(3) 0.32020(18) 0.0392(9) Uani 1 1 d . . .
H5 H 0.3650 -0.1352 0.3609 0.047 Uiso 1 1 calc R . .
C6 C 0.18844(19) -0.1843(2) 0.16520(17) 0.0227(8) Uani 1 1 d . . .
H6 H 0.1942 -0.2643 0.1685 0.027 Uiso 1 1 calc R . .
C7 C 0.1679(2) -0.1131(2) 0.21675(17) 0.0294(8) Uani 1 1 d . . .
H7 H 0.1577 -0.1367 0.2605 0.035 Uiso 1 1 calc R . .
C8 C 0.16562(19) -0.0014(2) 0.19072(17) 0.0260(8) Uani 1 1 d . A .
H8 H 0.1535 0.0633 0.2147 0.031 Uiso 1 1 calc R . .
C9 C 0.18393(19) 0.0009(2) 0.12371(17) 0.0196(7) Uani 1 1 d . . .
C10 C 0.19887(18) -0.1146(2) 0.10759(16) 0.0183(7) Uani 1 1 d . A .
C11 C 0.29868(19) -0.2172(2) 0.05112(16) 0.0179(7) Uani 1 1 d . A .
C12 C 0.3535(2) -0.1930(2) 0.01292(17) 0.0229(8) Uani 1 1 d . . .
H12 H 0.3409 -0.1298 -0.0203 0.028 Uiso 1 1 calc R . .
C13 C 0.4257(2) -0.2580(3) 0.02169(18) 0.0305(8) Uani 1 1 d . . .
H13 H 0.4610 -0.2403 -0.0064 0.037 Uiso 1 1 calc R . .
C14 C 0.4469(2) -0.3483(3) 0.07095(19) 0.0310(8) Uani 1 1 d . . .
H14 H 0.4962 -0.3937 0.0769 0.037 Uiso 1 1 calc R . .
C15 C 0.3957(2) -0.3712(2) 0.11110(18) 0.0268(8) Uani 1 1 d . . .
H15 H 0.4111 -0.4315 0.1467 0.032 Uiso 1 1 calc R . .
C16 C 0.3217(2) -0.3086(2) 0.10114(17) 0.0229(8) Uani 1 1 d . . .
H16 H 0.2862 -0.3281 0.1287 0.027 Uiso 1 1 calc R . .
C17 C 0.13348(19) -0.2096(2) -0.02367(17) 0.0198(7) Uani 1 1 d . A .
C18 C 0.1107(2) -0.3184(2) 0.00831(18) 0.0292(8) Uani 1 1 d . . .
H18A H 0.0912 -0.2997 0.0497 0.044 Uiso 1 1 calc R . .
H18B H 0.1620 -0.3671 0.0276 0.044 Uiso 1 1 calc R . .
H18C H 0.0642 -0.3582 -0.0318 0.044 Uiso 1 1 calc R . .
C19 C 0.05522(19) -0.1302(2) -0.04648(17) 0.0266(8) Uani 1 1 d . . .
H19A H 0.0031 -0.1712 -0.0783 0.040 Uiso 1 1 calc R . .
H19B H 0.0651 -0.0660 -0.0749 0.040 Uiso 1 1 calc R . .
H19C H 0.0473 -0.1024 -0.0009 0.040 Uiso 1 1 calc R . .
C20 C 0.1527(2) -0.2415(2) -0.09413(17) 0.0306(8) Uani 1 1 d . . .
H20A H 0.1965 -0.3015 -0.0812 0.046 Uiso 1 1 calc R . .
H20B H 0.1744 -0.1749 -0.1123 0.046 Uiso 1 1 calc R . .
H20C H 0.0993 -0.2683 -0.1340 0.046 Uiso 1 1 calc R . .
C21 C 0.21609(19) -0.1444(2) 0.03515(16) 0.0177(7) Uani 1 1 d . . .
C22 C 0.3196(2) 0.2669(2) 0.03143(17) 0.0231(8) Uani 1 1 d . . .
C23 C 0.1594(2) 0.2979(2) -0.03734(18) 0.0264(8) Uani 1 1 d . . .
C24 C 0.3380(2) 0.3548(2) -0.02035(18) 0.0280(8) Uani 1 1 d . A .
H24A H 0.3933 0.3937 0.0082 0.034 Uiso 1 1 calc R . .
H24B H 0.3448 0.3154 -0.0638 0.034 Uiso 1 1 calc R . .
C25 C 0.1797(2) 0.3833(2) -0.08913(18) 0.0310(9) Uani 1 1 d . A .
H25A H 0.1805 0.3436 -0.1348 0.037 Uiso 1 1 calc R . .
H25B H 0.1331 0.4409 -0.1059 0.037 Uiso 1 1 calc R . .
C26 C 0.2664(2) 0.4421(2) -0.05003(18) 0.0328(9) Uani 1 1 d . . .
H26A H 0.2786 0.4928 -0.0864 0.039 Uiso 1 1 calc R A .
H26B H 0.2641 0.4887 -0.0075 0.039 Uiso 1 1 calc R . .
C27 C 0.3851(2) 0.1697(2) 0.04471(18) 0.0285(8) Uani 1 1 d . A .
H27A H 0.3726 0.1110 0.0756 0.043 Uiso 1 1 calc R . .
H27B H 0.4440 0.1987 0.0712 0.043 Uiso 1 1 calc R . .
H27C H 0.3806 0.1375 -0.0041 0.043 Uiso 1 1 calc R . .
C28 C 0.1323(2) 0.3606(2) 0.02161(19) 0.0359(9) Uani 1 1 d . A .
H28A H 0.1227 0.3056 0.0563 0.054 Uiso 1 1 calc R . .
H28B H 0.0785 0.4028 -0.0044 0.054 Uiso 1 1 calc R . .
H28C H 0.1783 0.4133 0.0504 0.054 Uiso 1 1 calc R . .
C29 C 0.0806(2) 0.2263(2) -0.08493(19) 0.0341(9) Uani 1 1 d . A .
H29A H 0.0937 0.1868 -0.1248 0.051 Uiso 1 1 calc R . .
H29B H 0.0303 0.2757 -0.1081 0.051 Uiso 1 1 calc R . .
H29C H 0.0678 0.1708 -0.0522 0.051 Uiso 1 1 calc R . .
C30 C 0.3378(2) 0.3207(2) 0.10991(17) 0.0320(9) Uani 1 1 d . A .
H30A H 0.3061 0.3923 0.1036 0.048 Uiso 1 1 calc R . .
H30B H 0.4001 0.3348 0.1350 0.048 Uiso 1 1 calc R . .
H30C H 0.3186 0.2690 0.1409 0.048 Uiso 1 1 calc R . .
N2 N 0.3154(5) 0.0404(5) -0.1802(4) 0.027(3) Uiso 0.50 1 d PD A 1
N3 N 0.1170(4) 0.0581(5) -0.2339(4) 0.030(2) Uiso 0.50 1 d PD A 1
C33 C 0.3807(6) 0.1272(7) -0.1731(6) 0.045(3) Uiso 0.50 1 d PD A 1
H33A H 0.4115 0.1089 -0.2068 0.068 Uiso 0.50 1 calc PR A 1
H33B H 0.4222 0.1299 -0.1206 0.068 Uiso 0.50 1 calc PR A 1
H33C H 0.3523 0.2010 -0.1871 0.068 Uiso 0.50 1 calc PR A 1
C34 C 0.3608(5) -0.0681(5) -0.1629(5) 0.055(2) Uiso 0.50 1 d PD A 1
H34A H 0.3183 -0.1297 -0.1736 0.082 Uiso 0.50 1 calc PR A 1
H34B H 0.3987 -0.0701 -0.1092 0.082 Uiso 0.50 1 calc PR A 1
H34C H 0.3958 -0.0774 -0.1942 0.082 Uiso 0.50 1 calc PR A 1
C35 C 0.0991(6) 0.1710(6) -0.2717(5) 0.043(2) Uiso 0.50 1 d PD A 1
H35A H 0.1536 0.2131 -0.2588 0.064 Uiso 0.50 1 calc PR A 1
H35B H 0.0592 0.2133 -0.2544 0.064 Uiso 0.50 1 calc PR A 1
H35C H 0.0729 0.1607 -0.3267 0.064 Uiso 0.50 1 calc PR A 1
C31 C 0.2547(4) 0.0373(5) -0.2597(4) 0.0228(15) Uiso 0.50 1 d PD A 1
H31A H 0.2803 -0.0093 -0.2894 0.027 Uiso 0.50 1 calc PR A 1
H31B H 0.2473 0.1151 -0.2806 0.027 Uiso 0.50 1 calc PR A 1
C36 C 0.0366(4) -0.0010(5) -0.2435(4) 0.0413(19) Uiso 0.50 1 d PD A 1
H36A H 0.0018 -0.0089 -0.2977 0.062 Uiso 0.50 1 calc PR A 1
H36B H 0.0038 0.0423 -0.2190 0.062 Uiso 0.50 1 calc PR A 1
H36C H 0.0500 -0.0762 -0.2203 0.062 Uiso 0.50 1 calc PR A 1
C32 C 0.1667(4) -0.0099(5) -0.2695(4) 0.0301(17) Uiso 0.50 1 d PD A 1
H32A H 0.1319 -0.0166 -0.3244 0.036 Uiso 0.50 1 calc PR A 1
H32B H 0.1745 -0.0871 -0.2477 0.036 Uiso 0.50 1 calc PR A 1
N2A N 0.3344(5) 0.0366(5) -0.1662(4) 0.025(3) Uiso 0.50 1 d PD A 2
N3A N 0.1348(4) 0.0511(5) -0.2428(4) 0.026(2) Uiso 0.50 1 d PD A 2
C31A C 0.2800(4) -0.0200(5) -0.2365(3) 0.0258(16) Uiso 0.50 1 d PD A 2
H31C H 0.2646 -0.0963 -0.2239 0.031 Uiso 0.50 1 calc PR A 2
H31D H 0.3141 -0.0298 -0.2692 0.031 Uiso 0.50 1 calc PR A 2
C32A C 0.1981(4) 0.0432(5) -0.2800(4) 0.0246(16) Uiso 0.50 1 d PD A 2
H32C H 0.2139 0.1209 -0.2897 0.029 Uiso 0.50 1 calc PR A 2
H32D H 0.1698 0.0059 -0.3298 0.029 Uiso 0.50 1 calc PR A 2
C33A C 0.3624(6) 0.1499(6) -0.1813(6) 0.028(2) Uiso 0.50 1 d PD A 2
H33D H 0.3886 0.1436 -0.2197 0.043 Uiso 0.50 1 calc PR A 2
H33E H 0.4052 0.1807 -0.1344 0.043 Uiso 0.50 1 calc PR A 2
H33F H 0.3121 0.2003 -0.1998 0.043 Uiso 0.50 1 calc PR A 2
C34A C 0.4098(4) -0.0349(5) -0.1286(4) 0.0280(17) Uiso 0.50 1 d PD A 2
H34D H 0.3907 -0.1080 -0.1162 0.042 Uiso 0.50 1 calc PR A 2
H34E H 0.4479 0.0021 -0.0820 0.042 Uiso 0.50 1 calc PR A 2
H34F H 0.4416 -0.0467 -0.1624 0.042 Uiso 0.50 1 calc PR A 2
C35A C 0.0723(5) 0.1420(6) -0.2771(5) 0.043(3) Uiso 0.50 1 d PD A 2
H35D H 0.1029 0.2146 -0.2699 0.064 Uiso 0.50 1 calc PR A 2
H35E H 0.0294 0.1449 -0.2530 0.064 Uiso 0.50 1 calc PR A 2
H35F H 0.0428 0.1274 -0.3315 0.064 Uiso 0.50 1 calc PR A 2
C36A C 0.0847(5) -0.0540(5) -0.2549(4) 0.050(2) Uiso 0.50 1 d PD A 2
H36D H 0.0508 -0.0635 -0.3091 0.074 Uiso 0.50 1 calc PR A 2
H36E H 0.0453 -0.0506 -0.2271 0.074 Uiso 0.50 1 calc PR A 2
H36F H 0.1244 -0.1181 -0.2365 0.074 Uiso 0.50 1 calc PR A 2

loop_
_atom_site_aniso_label
_atom_site_aniso_U_11
_atom_site_aniso_U_22
_atom_site_aniso_U_33
_atom_site_aniso_U_23
_atom_site_aniso_U_13
_atom_site_aniso_U_12
Zn1 0.0274(2) 0.01631(18) 0.0182(2) 0.00070(16) 0.01179(17) 0.00050(18)
Fe1 0.0306(3) 0.0281(3) 0.0149(3) 0.0009(2) 0.0084(2) 0.0003(2)
Na1 0.0295(7) 0.0239(6) 0.0172(7) 0.0001(5) 0.0104(6) 0.0001(5)
O1 0.0239(12) 0.0150(10) 0.0144(12) 0.0033(8) 0.0090(10) 0.0006(9)
N1 0.0188(16) 0.0204(14) 0.0202(16) 0.0040(11) 0.0082(13) 0.0042(12)
C1 0.026(2) 0.065(3) 0.0146(19) -0.0076(18) 0.0015(16) -0.0017(19)
C2 0.034(2) 0.045(2) 0.029(2) -0.0039(18) -0.003(2) 0.0086(18)
C3 0.031(2) 0.051(2) 0.025(2) -0.0007(17) -0.0004(19) -0.0139(18)
C4 0.046(3) 0.042(2) 0.027(2) -0.0093(17) 0.010(2) -0.0012(19)
C5 0.047(2) 0.048(2) 0.017(2) 0.0090(17) 0.0055(18) 0.006(2)
C6 0.030(2) 0.0190(17) 0.0208(19) 0.0051(13) 0.0117(17) -0.0004(14)
C7 0.040(2) 0.031(2) 0.023(2) 0.0039(15) 0.0188(18) 0.0014(16)
C8 0.031(2) 0.0276(18) 0.024(2) -0.0012(14) 0.0155(18) 0.0036(15)
C9 0.0206(19) 0.0163(16) 0.022(2) -0.0009(13) 0.0087(16) 0.0004(13)
C10 0.0178(18) 0.0190(17) 0.0175(18) -0.0001(13) 0.0056(15) -0.0021(13)
C11 0.0180(18) 0.0140(15) 0.0189(18) -0.0062(12) 0.0034(15) -0.0050(13)
C12 0.025(2) 0.0255(18) 0.0197(19) 0.0046(13) 0.0100(17) 0.0033(15)
C13 0.023(2) 0.041(2) 0.031(2) 0.0011(16) 0.0137(18) 0.0002(17)
C14 0.022(2) 0.0299(19) 0.038(2) -0.0039(16) 0.0074(19) 0.0049(16)
C15 0.027(2) 0.0188(17) 0.031(2) 0.0021(14) 0.0065(18) 0.0015(15)
C16 0.024(2) 0.0206(17) 0.025(2) 0.0033(14) 0.0103(17) 0.0000(15)
C17 0.0225(19) 0.0167(16) 0.0188(19) -0.0010(13) 0.0061(16) 0.0021(14)
C18 0.024(2) 0.0258(18) 0.032(2) -0.0030(15) 0.0037(18) -0.0044(15)
C19 0.0214(19) 0.0257(18) 0.029(2) -0.0021(14) 0.0047(17) -0.0014(14)
C20 0.026(2) 0.0330(19) 0.027(2) -0.0121(15) 0.0037(18) -0.0040(16)
C21 0.0251(19) 0.0150(15) 0.0145(18) 0.0002(12) 0.0091(16) 0.0012(14)
C22 0.024(2) 0.0231(17) 0.022(2) 0.0007(14) 0.0078(17) 0.0001(15)
C23 0.028(2) 0.0197(17) 0.034(2) 0.0063(15) 0.0149(18) 0.0021(15)
C24 0.038(2) 0.0237(17) 0.028(2) -0.0032(15) 0.0183(18) -0.0041(16)
C25 0.040(2) 0.0229(18) 0.035(2) 0.0140(15) 0.0199(19) 0.0109(16)
C26 0.049(2) 0.0226(17) 0.036(2) 0.0083(15) 0.027(2) 0.0004(17)
C27 0.027(2) 0.0329(18) 0.028(2) 0.0013(15) 0.0119(17) 0.0001(16)
C28 0.042(2) 0.0236(18) 0.054(3) 0.0056(16) 0.033(2) 0.0079(16)
C29 0.033(2) 0.0318(19) 0.040(2) 0.0108(16) 0.0158(19) 0.0079(17)
C30 0.039(2) 0.0308(19) 0.026(2) -0.0037(15) 0.0119(19) -0.0087(16)

loop_
_atom_type_symbol
_atom_type_description
_atom_type_scat_dispersion_real
_atom_type_scat_dispersion_imag
_atom_type_scat_source
C C 0.0033 0.0016 'International Tables Vol C Tables 4.2.6.8 and 6.1.1.4'
H H 0.0000 0.0000 'International Tables Vol C Tables 4.2.6.8 and 6.1.1.4'
N N 0.0061 0.0033 'International Tables Vol C Tables 4.2.6.8 and 6.1.1.4'
Na Na 0.0362 0.0249 'International Tables Vol C Tables 4.2.6.8 and 6.1.1.4'
O O 0.0106 0.0060 'International Tables Vol C Tables 4.2.6.8 and 6.1.1.4'
Zn Zn 0.2839 1.4301 'International Tables Vol C Tables 4.2.6.8 and 6.1.1.4'
Fe Fe 0.3463 0.8444 'International Tables Vol C Tables 4.2.6.8 and 6.1.1.4'

loop_
_geom_angle_atom_site_label_1
_geom_angle_atom_site_label_2
_geom_angle_atom_site_label_3
_geom_angle
N1 Zn1 C9 166.66(11)
N1 Zn1 O1 104.30(8)
C9 Zn1 O1 89.03(10)
N1 Zn1 Na1 57.08(7)
C9 Zn1 Na1 136.05(8)
O1 Zn1 Na1 48.20(5)
C4 Fe1 C7 118.42(13)
C4 Fe1 C6 153.80(13)
C7 Fe1 C6 40.94(11)
C4 Fe1 C8 107.19(13)
C7 Fe1 C8 40.35(11)
C6 Fe1 C8 67.82(12)
C4 Fe1 C5 40.45(12)
C7 Fe1 C5 107.03(13)
C6 Fe1 C5 120.11(13)
C8 Fe1 C5 125.67(13)
C4 Fe1 C3 40.42(12)
C7 Fe1 C3 153.04(13)
C6 Fe1 C3 164.73(13)
C8 Fe1 C3 119.63(13)
C5 Fe1 C3 67.92(13)
C4 Fe1 C1 68.07(13)
C7 Fe1 C1 164.40(13)
C6 Fe1 C1 127.54(13)
C8 Fe1 C1 154.53(13)
C5 Fe1 C1 67.95(13)
C3 Fe1 C1 40.48(12)
C4 Fe1 C2 67.58(13)
C7 Fe1 C2 126.54(13)
C6 Fe1 C2 109.30(13)
C8 Fe1 C2 163.09(14)
C5 Fe1 C2 40.05(12)
C3 Fe1 C2 67.63(14)
C1 Fe1 C2 40.32(12)
C4 Fe1 C10 163.35(12)
C7 Fe1 C10 68.63(11)
C6 Fe1 C10 40.72(10)
C8 Fe1 C10 67.60(11)
C5 Fe1 C10 155.40(12)
C3 Fe1 C10 127.02(12)
C1 Fe1 C10 109.37(12)
C2 Fe1 C10 121.92(12)
C4 Fe1 C9 125.47(12)
C7 Fe1 C9 68.31(11)
C6 Fe1 C9 68.27(11)
C8 Fe1 C9 40.04(11)
C5 Fe1 C9 162.40(12)
C3 Fe1 C9 108.06(12)
C1 Fe1 C9 120.94(12)
C2 Fe1 C9 156.03(13)
C10 Fe1 C9 40.50(10)
O1 Na1 N2 130.83(16)
O1 Na1 N1 80.66(7)
N2 Na1 N1 129.33(16)
O1 Na1 N3 126.67(15)
N2 Na1 N3 74.3(2)
N1 Na1 N3 122.39(14)
O1 Na1 N2A 125.69(16)
N2 Na1 N2A 7.4(2)
N1 Na1 N2A 126.17(15)
N3 Na1 N2A 81.6(2)
O1 Na1 N3A 131.09(14)
N2 Na1 N3A 65.6(2)
N1 Na1 N3A 128.10(15)
N3 Na1 N3A 8.7(2)
N2A Na1 N3A 72.9(2)
O1 Na1 Zn1 41.54(5)
N2 Na1 Zn1 153.19(17)
N1 Na1 Zn1 39.76(5)
N3 Na1 Zn1 132.32(15)
N2A Na1 Zn1 145.95(16)
N3A Na1 Zn1 141.03(15)
C21 O1 Zn1 113.54(14)
C21 O1 Na1 154.80(16)
Zn1 O1 Na1 90.26(7)
C22 N1 C23 117.0(2)
C22 N1 Zn1 112.96(18)
C23 N1 Zn1 114.59(18)
C22 N1 Na1 112.46(16)
C23 N1 Na1 111.97(18)
Zn1 N1 Na1 83.16(8)
C2 C1 C3 107.3(3)
C2 C1 Fe1 69.89(19)
C3 C1 Fe1 69.67(19)
C2 C1 H1 126.3
C3 C1 H1 126.3
Fe1 C1 H1 125.7
C5 C2 C1 108.7(3)
C5 C2 Fe1 69.69(19)
C1 C2 Fe1 69.79(19)
C5 C2 H2 125.7
C1 C2 H2 125.7
Fe1 C2 H2 126.4
C4 C3 C1 107.8(3)
C4 C3 Fe1 69.04(19)
C1 C3 Fe1 69.85(19)
C4 C3 H3 126.1
C1 C3 H3 126.1
Fe1 C3 H3 126.6
C5 C4 C3 108.5(3)
C5 C4 Fe1 70.38(19)
C3 C4 Fe1 70.54(19)
C5 C4 H4 125.7
C3 C4 H4 125.7
Fe1 C4 H4 124.9
C2 C5 C4 107.7(3)
C2 C5 Fe1 70.26(19)
C4 C5 Fe1 69.17(19)
C2 C5 H5 126.2
C4 C5 H5 126.2
Fe1 C5 H5 126.0
C7 C6 C10 108.3(2)
C7 C6 Fe1 69.27(17)
C10 C6 Fe1 70.80(16)
C7 C6 H6 125.9
C10 C6 H6 125.9
Fe1 C6 H6 125.7
C8 C7 C6 107.1(3)
C8 C7 Fe1 70.12(17)
C6 C7 Fe1 69.79(17)
C8 C7 H7 126.4
C6 C7 H7 126.4
Fe1 C7 H7 125.3
C7 C8 C9 110.4(3)
C7 C8 Fe1 69.53(17)
C9 C8 Fe1 71.82(17)
C7 C8 H8 124.8
C9 C8 H8 124.8
Fe1 C8 H8 125.4
C8 C9 C10 106.5(2)
C8 C9 Zn1 145.6(2)
C10 C9 Zn1 107.29(19)
C8 C9 Fe1 68.14(17)
C10 C9 Fe1 69.08(16)
Zn1 C9 Fe1 119.38(14)
C6 C10 C9 107.7(2)
C6 C10 C21 131.6(2)
C9 C10 C21 120.6(2)
C6 C10 Fe1 68.48(17)
C9 C10 Fe1 70.43(17)
C21 C10 Fe1 129.66(19)
C12 C11 C16 116.7(3)
C12 C11 C21 119.2(3)
C16 C11 C21 124.2(3)
C13 C12 C11 122.0(3)
C13 C12 H12 119.0
C11 C12 H12 119.0
C14 C13 C12 120.3(3)
C14 C13 H13 119.8
C12 C13 H13 119.8
C15 C14 C13 118.7(3)
C15 C14 H14 120.7
C13 C14 H14 120.7
C14 C15 C16 121.5(3)
C14 C15 H15 119.3
C16 C15 H15 119.3
C15 C16 C11 120.7(3)
C15 C16 H16 119.6
C11 C16 H16 119.6
C18 C17 C19 108.7(2)
C18 C17 C20 107.6(2)
C19 C17 C20 109.4(2)
C18 C17 C21 113.6(2)
C19 C17 C21 108.5(2)
C20 C17 C21 108.9(2)
C17 C18 H18A 109.5
C17 C18 H18B 109.5
H18A C18 H18B 109.5
C17 C18 H18C 109.5
H18A C18 H18C 109.5
H18B C18 H18C 109.5
C17 C19 H19A 109.5
C17 C19 H19B 109.5
H19A C19 H19B 109.5
C17 C19 H19C 109.5
H19A C19 H19C 109.5
H19B C19 H19C 109.5
C17 C20 H20A 109.5
C17 C20 H20B 109.5
H20A C20 H20B 109.5
C17 C20 H20C 109.5
H20A C20 H20C 109.5
H20B C20 H20C 109.5
O1 C21 C10 108.8(2)
O1 C21 C11 108.4(2)
C10 C21 C11 113.2(2)
O1 C21 C17 106.9(2)
C10 C21 C17 109.7(2)
C11 C21 C17 109.5(2)
N1 C22 C24 111.0(2)
N1 C22 C27 107.2(2)
C24 C22 C27 108.3(2)
N1 C22 C30 115.0(2)
C24 C22 C30 109.0(2)
C27 C22 C30 106.0(3)
N1 C23 C25 110.3(2)
N1 C23 C29 106.1(2)
C25 C23 C29 109.1(3)
N1 C23 C28 114.9(3)
C25 C23 C28 110.1(2)
C29 C23 C28 106.2(2)
C26 C24 C22 112.6(2)
C26 C24 H24A 109.1
C22 C24 H24A 109.1
C26 C24 H24B 109.1
C22 C24 H24B 109.1
H24A C24 H24B 107.8
C26 C25 C23 112.4(3)
C26 C25 H25A 109.1
C23 C25 H25A 109.1
C26 C25 H25B 109.1
C23 C25 H25B 109.1
H25A C25 H25B 107.9
C24 C26 C25 109.8(2)
C24 C26 H26A 109.7
C25 C26 H26A 109.7
C24 C26 H26B 109.7
C25 C26 H26B 109.7
H26A C26 H26B 108.2
C22 C27 H27A 109.5
C22 C27 H27B 109.5
H27A C27 H27B 109.5
C22 C27 H27C 109.5
H27A C27 H27C 109.5
H27B C27 H27C 109.5
C23 C28 H28A 109.5
C23 C28 H28B 109.5
H28A C28 H28B 109.5
C23 C28 H28C 109.5
H28A C28 H28C 109.5
H28B C28 H28C 109.5
C23 C29 H29A 109.5
C23 C29 H29B 109.5
H29A C29 H29B 109.5
C23 C29 H29C 109.5
H29A C29 H29C 109.5
H29B C29 H29C 109.5
C22 C30 H30A 109.5
C22 C30 H30B 109.5
H30A C30 H30B 109.5
C22 C30 H30C 109.5
H30A C30 H30C 109.5
H30B C30 H30C 109.5
C34 N2 C33 107.0(6)
C34 N2 C31 108.0(6)
C33 N2 C31 108.3(7)
C34 N2 Na1 108.3(5)
C33 N2 Na1 116.8(6)
C31 N2 Na1 108.3(4)
C36 N3 C32 108.7(5)
C36 N3 C35 111.0(6)
C32 N3 C35 108.1(6)
C36 N3 Na1 114.6(4)
C32 N3 Na1 99.0(4)
C35 N3 Na1 114.3(5)
N2 C31 C32 113.4(5)
N2 C31 H31A 108.9
C32 C31 H31A 108.9
N2 C31 H31B 108.9
C32 C31 H31B 108.9
H31A C31 H31B 107.7
N3 C32 C31 114.8(5)
N3 C32 H32A 108.6
C31 C32 H32A 108.6
N3 C32 H32B 108.6
C31 C32 H32B 108.6
H32A C32 H32B 107.5
C34A N2A C31A 108.0(5)
C34A N2A C33A 110.2(6)
C31A N2A C33A 111.6(6)
C34A N2A Na1 116.2(5)
C31A N2A Na1 102.1(4)
C33A N2A Na1 108.5(5)
C36A N3A C35A 106.5(6)
C36A N3A C32A 109.6(6)
C35A N3A C32A 110.2(6)
C36A N3A Na1 106.6(4)
C35A N3A Na1 118.6(5)
C32A N3A Na1 105.1(4)
N2A C31A C32A 113.6(5)
N2A C31A H31C 108.9
C32A C31A H31C 108.9
N2A C31A H31D 108.9
C32A C31A H31D 108.9
H31C C31A H31D 107.7
N3A C32A C31A 115.4(5)
N3A C32A H32C 108.4
C31A C32A H32C 108.4
N3A C32A H32D 108.4
C31A C32A H32D 108.4
H32C C32A H32D 107.5
N2A C33A H33D 109.5
N2A C33A H33E 109.5
H33D C33A H33E 109.5
N2A C33A H33F 109.5
H33D C33A H33F 109.5
H33E C33A H33F 109.5
N2A C34A H34D 109.5
N2A C34A H34E 109.5
H34D C34A H34E 109.5
N2A C34A H34F 109.5
H34D C34A H34F 109.5
H34E C34A H34F 109.5
N3A C35A H35D 109.5
N3A C35A H35E 109.5
H35D C35A H35E 109.5
N3A C35A H35F 109.5
H35D C35A H35F 109.5
H35E C35A H35F 109.5
N3A C36A H36D 109.5
N3A C36A H36E 109.5
H36D C36A H36E 109.5
N3A C36A H36F 109.5
H36D C36A H36F 109.5
H36E C36A H36F 109.5

loop_
_geom_bond_atom_site_label_1
_geom_bond_atom_site_label_2
_geom_bond_distance
Zn1 N1 1.926(2)
Zn1 C9 1.930(3)
Zn1 O1 1.9827(17)
Zn1 Na1 2.9896(11)
Fe1 C4 2.028(3)
Fe1 C7 2.033(3)
Fe1 C6 2.040(3)
Fe1 C8 2.041(3)
Fe1 C5 2.044(3)
Fe1 C3 2.047(3)
Fe1 C1 2.050(3)
Fe1 C2 2.051(3)
Fe1 C10 2.071(3)
Fe1 C9 2.089(3)
Na1 O1 2.229(2)
Na1 N2 2.514(8)
Na1 N1 2.527(2)
Na1 N3 2.569(7)
Na1 N2A 2.572(8)
Na1 N3A 2.625(7)
O1 C21 1.415(3)
N1 C22 1.474(4)
N1 C23 1.478(3)
C1 C2 1.413(4)
C1 C3 1.417(4)
C1 H1 0.9500
C2 C5 1.402(4)
C2 H2 0.9500
C3 C4 1.408(4)
C3 H3 0.9500
C4 C5 1.407(4)
C4 H4 0.9500
C5 H5 0.9500
C6 C7 1.425(4)
C6 C10 1.431(4)
C6 H6 0.9500
C7 C8 1.405(4)
C7 H7 0.9500
C8 C9 1.415(4)
C8 H8 0.9500
C9 C10 1.440(4)
C10 C21 1.547(4)
C11 C12 1.387(4)
C11 C16 1.396(4)
C11 C21 1.549(4)
C12 C13 1.381(4)
C12 H12 0.9500
C13 C14 1.376(4)
C13 H13 0.9500
C14 C15 1.364(4)
C14 H14 0.9500
C15 C16 1.385(4)
C15 H15 0.9500
C16 H16 0.9500
C17 C18 1.528(4)
C17 C19 1.529(4)
C17 C20 1.534(4)
C17 C21 1.608(4)
C18 H18A 0.9800
C18 H18B 0.9800
C18 H18C 0.9800
C19 H19A 0.9800
C19 H19B 0.9800
C19 H19C 0.9800
C20 H20A 0.9800
C20 H20B 0.9800
C20 H20C 0.9800
C22 C24 1.537(4)
C22 C27 1.537(4)
C22 C30 1.544(4)
C23 C25 1.532(4)
C23 C29 1.537(4)
C23 C28 1.543(4)
C24 C26 1.515(4)
C24 H24A 0.9900
C24 H24B 0.9900
C25 C26 1.520(4)
C25 H25A 0.9900
C25 H25B 0.9900
C26 H26A 0.9900
C26 H26B 0.9900
C27 H27A 0.9800
C27 H27B 0.9800
C27 H27C 0.9800
C28 H28A 0.9800
C28 H28B 0.9800
C28 H28C 0.9800
C29 H29A 0.9800
C29 H29B 0.9800
C29 H29C 0.9800
C30 H30A 0.9800
C30 H30B 0.9800
C30 H30C 0.9800
N2 C34 1.462(7)
N2 C33 1.463(7)
N2 C31 1.473(7)
N3 C36 1.456(6)
N3 C32 1.482(7)
N3 C35 1.492(7)
C33 H33A 0.9800
C33 H33B 0.9800
C33 H33C 0.9800
C34 H34A 0.9800
C34 H34B 0.9800
C34 H34C 0.9800
C35 H35A 0.9800
C35 H35B 0.9800
C35 H35C 0.9800
C31 C32 1.510(6)
C31 H31A 0.9900
C31 H31B 0.9900
C36 H36A 0.9800
C36 H36B 0.9800
C36 H36C 0.9800
C32 H32A 0.9900
C32 H32B 0.9900
N2A C34A 1.458(7)
N2A C31A 1.467(7)
N2A C33A 1.480(7)
N3A C36A 1.465(7)
N3A C35A 1.468(7)
N3A C32A 1.472(7)
C31A C32A 1.502(6)
C31A H31C 0.9900
C31A H31D 0.9900
C32A H32C 0.9900
C32A H32D 0.9900
C33A H33D 0.9800
C33A H33E 0.9800
C33A H33F 0.9800
C34A H34D 0.9800
C34A H34E 0.9800
C34A H34F 0.9800
C35A H35D 0.9800
C35A H35E 0.9800
C35A H35F 0.9800
C36A H36D 0.9800
C36A H36E 0.9800
C36A H36F 0.9800

loop_
_geom_torsion_atom_site_label_1
_geom_torsion_atom_site_label_2
_geom_torsion_atom_site_label_3
_geom_torsion_atom_site_label_4
_geom_torsion
N1 Zn1 Na1 O1 166.83(11)
C9 Zn1 Na1 O1 -16.23(15)
N1 Zn1 Na1 N2 79.6(3)
C9 Zn1 Na1 N2 -103.5(3)
O1 Zn1 Na1 N2 -87.3(3)
C9 Zn1 Na1 N1 176.94(16)
O1 Zn1 Na1 N1 -166.83(11)
N1 Zn1 Na1 N3 -92.2(2)
C9 Zn1 Na1 N3 84.7(2)
O1 Zn1 Na1 N3 100.97(19)
N1 Zn1 Na1 N2A 82.5(3)
C9 Zn1 Na1 N2A -100.6(3)
O1 Zn1 Na1 N2A -84.3(3)
N1 Zn1 Na1 N3A -92.8(2)
C9 Zn1 Na1 N3A 84.2(2)
O1 Zn1 Na1 N3A 100.4(2)
N1 Zn1 O1 C21 177.15(18)
C9 Zn1 O1 C21 -2.65(19)
Na1 Zn1 O1 C21 -171.5(2)
N1 Zn1 O1 Na1 -11.38(10)
C9 Zn1 O1 Na1 168.81(10)
N2 Na1 O1 C21 -55.2(5)
N1 Na1 O1 C21 169.8(4)
N3 Na1 O1 C21 46.2(5)
N2A Na1 O1 C21 -62.0(5)
N3A Na1 O1 C21 36.5(5)
Zn1 Na1 O1 C21 161.4(4)
N2 Na1 O1 Zn1 143.5(2)
N1 Na1 O1 Zn1 8.49(7)
N3 Na1 O1 Zn1 -115.17(18)
N2A Na1 O1 Zn1 136.69(18)
N3A Na1 O1 Zn1 -124.8(2)
C9 Zn1 N1 C22 77.7(5)
O1 Zn1 N1 C22 -101.44(18)
Na1 Zn1 N1 C22 -111.54(19)
C9 Zn1 N1 C23 -59.7(6)
O1 Zn1 N1 C23 121.17(19)
Na1 Zn1 N1 C23 111.1(2)
C9 Zn1 N1 Na1 -170.7(5)
O1 Zn1 N1 Na1 10.10(9)
O1 Na1 N1 C22 103.25(18)
N2 Na1 N1 C22 -32.9(3)
N3 Na1 N1 C22 -129.0(2)
N2A Na1 N1 C22 -24.5(3)
N3A Na1 N1 C22 -120.9(2)
Zn1 Na1 N1 C22 112.1(2)
O1 Na1 N1 C23 -122.61(18)
N2 Na1 N1 C23 101.2(3)
N3 Na1 N1 C23 5.1(3)
N2A Na1 N1 C23 109.6(3)
N3A Na1 N1 C23 13.2(3)
Zn1 Na1 N1 C23 -113.8(2)
O1 Na1 N1 Zn1 -8.81(8)
N2 Na1 N1 Zn1 -145.0(2)
N3 Na1 N1 Zn1 118.95(18)
N2A Na1 N1 Zn1 -136.6(2)
N3A Na1 N1 Zn1 127.03(18)
C4 Fe1 C1 C2 80.7(2)
C7 Fe1 C1 C2 -37.0(5)
C6 Fe1 C1 C2 -74.8(2)
C8 Fe1 C1 C2 164.8(3)
C5 Fe1 C1 C2 36.96(19)
C3 Fe1 C1 C2 118.3(3)
C10 Fe1 C1 C2 -116.86(19)
C9 Fe1 C1 C2 -160.05(18)
C4 Fe1 C1 C3 -37.58(19)
C7 Fe1 C1 C3 -155.4(4)
C6 Fe1 C1 C3 166.84(19)
C8 Fe1 C1 C3 46.4(4)
C5 Fe1 C1 C3 -81.4(2)
C2 Fe1 C1 C3 -118.3(3)
C10 Fe1 C1 C3 124.82(19)
C9 Fe1 C1 C3 81.6(2)
C3 C1 C2 C5 0.8(4)
Fe1 C1 C2 C5 -59.0(2)
C3 C1 C2 Fe1 59.9(2)
C4 Fe1 C2 C5 37.9(2)
C7 Fe1 C2 C5 -71.6(2)
C6 Fe1 C2 C5 -114.2(2)
C8 Fe1 C2 C5 -37.1(5)
C3 Fe1 C2 C5 81.8(2)
C1 Fe1 C2 C5 120.0(3)
C10 Fe1 C2 C5 -157.47(19)
C9 Fe1 C2 C5 166.1(3)
C4 Fe1 C2 C1 -82.1(2)
C7 Fe1 C2 C1 168.37(18)
C6 Fe1 C2 C1 125.82(19)
C8 Fe1 C2 C1 -157.1(4)
C5 Fe1 C2 C1 -120.0(3)
C3 Fe1 C2 C1 -38.17(19)
C10 Fe1 C2 C1 82.5(2)
C9 Fe1 C2 C1 46.1(4)
C2 C1 C3 C4 -1.2(4)
Fe1 C1 C3 C4 58.8(2)
C2 C1 C3 Fe1 -60.0(2)
C7 Fe1 C3 C4 46.4(4)
C6 Fe1 C3 C4 -162.5(4)
C8 Fe1 C3 C4 81.8(2)
C5 Fe1 C3 C4 -37.79(19)
C1 Fe1 C3 C4 -119.2(3)
C2 Fe1 C3 C4 -81.2(2)
C10 Fe1 C3 C4 164.85(19)
C9 Fe1 C3 C4 123.9(2)
C4 Fe1 C3 C1 119.2(3)
C7 Fe1 C3 C1 165.7(3)
C6 Fe1 C3 C1 -43.3(6)
C8 Fe1 C3 C1 -159.00(18)
C5 Fe1 C3 C1 81.5(2)
C2 Fe1 C3 C1 38.03(19)
C10 Fe1 C3 C1 -75.9(2)
C9 Fe1 C3 C1 -116.81(19)
C1 C3 C4 C5 1.1(4)
Fe1 C3 C4 C5 60.4(2)
C1 C3 C4 Fe1 -59.3(2)
C7 Fe1 C4 C5 83.0(2)
C6 Fe1 C4 C5 50.8(4)
C8 Fe1 C4 C5 125.3(2)
C3 Fe1 C4 C5 -118.9(3)
C1 Fe1 C4 C5 -81.3(2)
C2 Fe1 C4 C5 -37.59(19)
C10 Fe1 C4 C5 -165.7(4)
C9 Fe1 C4 C5 165.52(18)
C7 Fe1 C4 C3 -158.1(2)
C6 Fe1 C4 C3 169.7(3)
C8 Fe1 C4 C3 -115.8(2)
C5 Fe1 C4 C3 118.9(3)
C1 Fe1 C4 C3 37.6(2)
C2 Fe1 C4 C3 81.3(2)
C10 Fe1 C4 C3 -46.7(5)
C9 Fe1 C4 C3 -75.6(2)
C1 C2 C5 C4 -0.2(4)
Fe1 C2 C5 C4 -59.3(2)
C1 C2 C5 Fe1 59.1(2)
C3 C4 C5 C2 -0.5(4)
Fe1 C4 C5 C2 60.0(2)
C3 C4 C5 Fe1 -60.5(2)
C4 Fe1 C5 C2 -118.8(3)
C7 Fe1 C5 C2 127.1(2)
C6 Fe1 C5 C2 84.5(2)
C8 Fe1 C5 C2 167.53(19)
C3 Fe1 C5 C2 -81.0(2)
C1 Fe1 C5 C2 -37.20(19)
C10 Fe1 C5 C2 51.4(4)
C9 Fe1 C5 C2 -161.1(4)
C7 Fe1 C5 C4 -114.1(2)
C6 Fe1 C5 C4 -156.7(2)
C8 Fe1 C5 C4 -73.7(2)
C3 Fe1 C5 C4 37.77(19)
C1 Fe1 C5 C4 81.6(2)
C2 Fe1 C5 C4 118.8(3)
C10 Fe1 C5 C4 170.2(3)
C9 Fe1 C5 C4 -42.3(5)
C4 Fe1 C6 C7 45.7(4)
C8 Fe1 C6 C7 -38.18(17)
C5 Fe1 C6 C7 81.3(2)
C3 Fe1 C6 C7 -160.4(5)
C1 Fe1 C6 C7 165.43(18)
C2 Fe1 C6 C7 123.99(19)
C10 Fe1 C6 C7 -119.1(2)
C9 Fe1 C6 C7 -81.50(18)
C4 Fe1 C6 C10 164.9(3)
C7 Fe1 C6 C10 119.1(2)
C8 Fe1 C6 C10 80.96(18)
C5 Fe1 C6 C10 -159.61(17)
C3 Fe1 C6 C10 -41.3(6)
C1 Fe1 C6 C10 -75.4(2)
C2 Fe1 C6 C10 -116.87(18)
C9 Fe1 C6 C10 37.64(16)
C10 C6 C7 C8 0.2(3)
Fe1 C6 C7 C8 60.5(2)
C10 C6 C7 Fe1 -60.3(2)
C4 Fe1 C7 C8 83.2(2)
C6 Fe1 C7 C8 -117.8(3)
C5 Fe1 C7 C8 125.56(19)
C3 Fe1 C7 C8 50.9(4)
C1 Fe1 C7 C8 -165.7(4)
C2 Fe1 C7 C8 165.25(19)
C10 Fe1 C7 C8 -80.12(18)
C9 Fe1 C7 C8 -36.44(17)
C4 Fe1 C7 C6 -158.93(18)
C8 Fe1 C7 C6 117.8(3)
C5 Fe1 C7 C6 -116.60(18)
C3 Fe1 C7 C6 168.8(3)
C1 Fe1 C7 C6 -47.9(5)
C2 Fe1 C7 C6 -76.9(2)
C10 Fe1 C7 C6 37.72(16)
C9 Fe1 C7 C6 81.41(18)
C6 C7 C8 C9 0.1(4)
Fe1 C7 C8 C9 60.4(2)
C6 C7 C8 Fe1 -60.3(2)
C4 Fe1 C8 C7 -113.91(19)
C6 Fe1 C8 C7 38.74(17)
C5 Fe1 C8 C7 -73.2(2)
C3 Fe1 C8 C7 -156.11(18)
C1 Fe1 C8 C7 171.1(3)
C2 Fe1 C8 C7 -44.7(5)
C10 Fe1 C8 C7 82.91(18)
C9 Fe1 C8 C7 120.9(2)
C4 Fe1 C8 C9 125.18(18)
C7 Fe1 C8 C9 -120.9(2)
C6 Fe1 C8 C9 -82.18(18)
C5 Fe1 C8 C9 165.84(17)
C3 Fe1 C8 C9 83.0(2)
C1 Fe1 C8 C9 50.2(4)
C2 Fe1 C8 C9 -165.6(4)
C10 Fe1 C8 C9 -38.00(16)
C7 C8 C9 C10 -0.4(3)
Fe1 C8 C9 C10 58.6(2)
C7 C8 C9 Zn1 -169.5(3)
Fe1 C8 C9 Zn1 -110.5(4)
C7 C8 C9 Fe1 -59.0(2)
N1 Zn1 C9 C8 -3.7(8)
O1 Zn1 C9 C8 175.5(4)
Na1 Zn1 C9 C8 -172.4(3)
N1 Zn1 C9 C10 -172.7(4)
O1 Zn1 C9 C10 6.4(2)
Na1 Zn1 C9 C10 18.5(3)
N1 Zn1 C9 Fe1 -97.4(5)
O1 Zn1 C9 Fe1 81.74(14)
Na1 Zn1 C9 Fe1 93.77(16)
C4 Fe1 C9 C8 -73.5(2)
C7 Fe1 C9 C8 36.71(16)
C6 Fe1 C9 C8 80.93(18)
C5 Fe1 C9 C8 -41.1(5)
C3 Fe1 C9 C8 -114.84(19)
C1 Fe1 C9 C8 -157.34(18)
C2 Fe1 C9 C8 169.8(3)
C10 Fe1 C9 C8 118.8(2)
C4 Fe1 C9 C10 167.72(18)
C7 Fe1 C9 C10 -82.07(17)
C6 Fe1 C9 C10 -37.84(16)
C8 Fe1 C9 C10 -118.8(2)
C5 Fe1 C9 C10 -159.8(4)
C3 Fe1 C9 C10 126.38(17)
C1 Fe1 C9 C10 83.88(19)
C2 Fe1 C9 C10 51.0(4)
C4 Fe1 C9 Zn1 69.1(2)
C7 Fe1 C9 Zn1 179.31(19)
C6 Fe1 C9 Zn1 -136.47(18)
C8 Fe1 C9 Zn1 142.6(3)
C5 Fe1 C9 Zn1 101.5(4)
C3 Fe1 C9 Zn1 27.76(19)
C1 Fe1 C9 Zn1 -14.7(2)
C2 Fe1 C9 Zn1 -47.7(4)
C10 Fe1 C9 Zn1 -98.6(2)
C7 C6 C10 C9 -0.4(3)
Fe1 C6 C10 C9 -59.8(2)
C7 C6 C10 C21 -176.1(3)
Fe1 C6 C10 C21 124.6(3)
C7 C6 C10 Fe1 59.3(2)
C8 C9 C10 C6 0.5(3)
Zn1 C9 C10 C6 174.07(19)
Fe1 C9 C10 C6 58.5(2)
C8 C9 C10 C21 176.7(3)
Zn1 C9 C10 C21 -9.7(3)
Fe1 C9 C10 C21 -125.2(3)
C8 C9 C10 Fe1 -58.1(2)
Zn1 C9 C10 Fe1 115.54(16)
C4 Fe1 C10 C6 -156.3(4)
C7 Fe1 C10 C6 -37.92(16)
C8 Fe1 C10 C6 -81.54(18)
C5 Fe1 C10 C6 46.4(4)
C3 Fe1 C10 C6 167.43(18)
C1 Fe1 C10 C6 125.56(18)
C2 Fe1 C10 C6 82.7(2)
C9 Fe1 C10 C6 -119.1(2)
C4 Fe1 C10 C9 -37.2(5)
C7 Fe1 C10 C9 81.20(17)
C6 Fe1 C10 C9 119.1(2)
C8 Fe1 C10 C9 37.58(16)
C5 Fe1 C10 C9 165.5(3)
C3 Fe1 C10 C9 -73.4(2)
C1 Fe1 C10 C9 -115.32(18)
C2 Fe1 C10 C9 -158.17(18)
C4 Fe1 C10 C21 76.8(5)
C7 Fe1 C10 C21 -164.8(3)
C6 Fe1 C10 C21 -126.9(3)
C8 Fe1 C10 C21 151.6(3)
C5 Fe1 C10 C21 -80.5(4)
C3 Fe1 C10 C21 40.5(3)
C1 Fe1 C10 C21 -1.3(3)
C2 Fe1 C10 C21 -44.2(3)
C9 Fe1 C10 C21 114.0(3)
C16 C11 C12 C13 2.1(4)
C21 C11 C12 C13 -176.7(3)
C11 C12 C13 C14 -1.7(5)
C12 C13 C14 C15 -0.6(5)
C13 C14 C15 C16 2.5(5)
C14 C15 C16 C11 -2.1(5)
C12 C11 C16 C15 -0.2(4)
C21 C11 C16 C15 178.5(3)
Zn1 O1 C21 C10 -1.8(3)
Na1 O1 C21 C10 -161.4(3)
Zn1 O1 C21 C11 -125.37(18)
Na1 O1 C21 C11 75.0(5)
Zn1 O1 C21 C17 116.59(18)
Na1 O1 C21 C17 -43.0(5)
C6 C10 C21 O1 -176.9(3)
C9 C10 C21 O1 7.9(4)
Fe1 C10 C21 O1 -81.2(3)
C6 C10 C21 C11 -56.2(4)
C9 C10 C21 C11 128.5(3)
Fe1 C10 C21 C11 39.4(3)
C6 C10 C21 C17 66.4(4)
C9 C10 C21 C17 -108.8(3)
Fe1 C10 C21 C17 162.10(19)
C12 C11 C21 O1 -17.5(3)
C16 C11 C21 O1 163.8(2)
C12 C11 C21 C10 -138.4(3)
C16 C11 C21 C10 43.0(4)
C12 C11 C21 C17 98.9(3)
C16 C11 C21 C17 -79.8(3)
C18 C17 C21 O1 -176.3(2)
C19 C17 C21 O1 -55.4(3)
C20 C17 C21 O1 63.7(3)
C18 C17 C21 C10 -58.5(3)
C19 C17 C21 C10 62.5(3)
C20 C17 C21 C10 -178.4(2)
C18 C17 C21 C11 66.3(3)
C19 C17 C21 C11 -172.7(2)
C20 C17 C21 C11 -53.6(3)
C23 N1 C22 C24 -50.1(3)
Zn1 N1 C22 C24 173.62(18)
Na1 N1 C22 C24 81.6(2)
C23 N1 C22 C27 -168.1(2)
Zn1 N1 C22 C27 55.6(3)
Na1 N1 C22 C27 -36.5(3)
C23 N1 C22 C30 74.3(3)
Zn1 N1 C22 C30 -62.0(3)
Na1 N1 C22 C30 -154.03(19)
C22 N1 C23 C25 51.0(3)
Zn1 N1 C23 C25 -173.39(19)
Na1 N1 C23 C25 -80.9(2)
C22 N1 C23 C29 169.0(2)
Zn1 N1 C23 C29 -55.4(3)
Na1 N1 C23 C29 37.1(3)
C22 N1 C23 C28 -74.1(3)
Zn1 N1 C23 C28 61.6(3)
Na1 N1 C23 C28 154.04(19)
N1 C22 C24 C26 51.0(3)
C27 C22 C24 C26 168.4(3)
C30 C22 C24 C26 -76.7(3)
N1 C23 C25 C26 -52.9(3)
C29 C23 C25 C26 -169.1(2)
C28 C23 C25 C26 74.8(3)
C22 C24 C26 C25 -54.6(3)
C23 C25 C26 C24 55.8(3)
O1 Na1 N2 C34 8.2(6)
N1 Na1 N2 C34 123.7(5)
N3 Na1 N2 C34 -117.1(5)
N2A Na1 N2 C34 56.3(18)
N3A Na1 N2 C34 -116.0(5)
Zn1 Na1 N2 C34 69.3(6)
O1 Na1 N2 C33 -112.6(6)
N1 Na1 N2 C33 2.9(7)
N3 Na1 N2 C33 122.2(6)
N2A Na1 N2 C33 -64.4(19)
N3A Na1 N2 C33 123.2(6)
Zn1 Na1 N2 C33 -51.5(7)
O1 Na1 N2 C31 125.0(4)
N1 Na1 N2 C31 -119.5(4)
N3 Na1 N2 C31 -0.2(4)
N2A Na1 N2 C31 173(2)
N3A Na1 N2 C31 0.8(4)
Zn1 Na1 N2 C31 -173.9(3)
O1 Na1 N3 C36 13.4(5)
N2 Na1 N3 C36 143.0(5)
N1 Na1 N3 C36 -90.1(4)
N2A Na1 N3 C36 142.1(5)
N3A Na1 N3 C36 136.8(17)
Zn1 Na1 N3 C36 -40.9(5)
O1 Na1 N3 C32 -102.1(4)
N2 Na1 N3 C32 27.5(4)
N1 Na1 N3 C32 154.4(3)
N2A Na1 N3 C32 26.6(4)
N3A Na1 N3 C32 21.3(13)
Zn1 Na1 N3 C32 -156.4(3)
O1 Na1 N3 C35 143.2(5)
N2 Na1 N3 C35 -87.2(5)
N1 Na1 N3 C35 39.8(6)
N2A Na1 N3 C35 -88.0(5)
N3A Na1 N3 C35 -93.3(16)
Zn1 Na1 N3 C35 89.0(5)
C34 N2 C31 C32 88.4(7)
C33 N2 C31 C32 -156.2(6)
Na1 N2 C31 C32 -28.7(6)
C36 N3 C32 C31 -176.4(6)
C35 N3 C32 C31 63.0(8)
Na1 N3 C32 C31 -56.4(6)
N2 C31 C32 N3 64.1(8)
O1 Na1 N2A C34A -14.1(5)
N2 Na1 N2A C34A -150(2)
N1 Na1 N2A C34A 92.1(5)
N3 Na1 N2A C34A -143.7(5)
N3A Na1 N2A C34A -142.8(5)
Zn1 Na1 N2A C34A 40.3(6)
O1 Na1 N2A C31A 103.2(4)
N2 Na1 N2A C31A -32.9(17)
N1 Na1 N2A C31A -150.7(3)
N3 Na1 N2A C31A -26.4(4)
N3A Na1 N2A C31A -25.6(4)
Zn1 Na1 N2A C31A 157.5(3)
O1 Na1 N2A C33A -138.9(5)
N2 Na1 N2A C33A 85(2)
N1 Na1 N2A C33A -32.8(6)
N3 Na1 N2A C33A 91.5(5)
N3A Na1 N2A C33A 92.4(5)
Zn1 Na1 N2A C33A -84.5(6)
O1 Na1 N3A C36A -9.6(5)
N2 Na1 N3A C36A 114.3(5)
N1 Na1 N3A C36A -123.8(4)
N3 Na1 N3A C36A -72.3(14)
N2A Na1 N3A C36A 113.2(5)
Zn1 Na1 N3A C36A -69.5(5)
O1 Na1 N3A C35A 110.4(5)
N2 Na1 N3A C35A -125.7(6)
N1 Na1 N3A C35A -3.8(6)
N3 Na1 N3A C35A 47.8(13)
N2A Na1 N3A C35A -126.7(5)
Zn1 Na1 N3A C35A 50.5(6)
O1 Na1 N3A C32A -125.9(3)
N2 Na1 N3A C32A -2.0(4)
N1 Na1 N3A C32A 119.9(4)
N3 Na1 N3A C32A 171.4(17)
N2A Na1 N3A C32A -3.0(4)
Zn1 Na1 N3A C32A 174.2(3)
C34A N2A C31A C32A 178.2(6)
C33A N2A C31A C32A -60.5(8)
Na1 N2A C31A C32A 55.2(6)
C36A N3A C32A C31A -80.9(7)
C35A N3A C32A C31A 162.1(6)
Na1 N3A C32A C31A 33.3(6)
N2A C31A C32A N3A -66.5(8)
